data_2000018
loop_
_publ_author_name
'Chen, Banglin'
'Lee, Stephen'
'Venkataraman, D.'
'DiSalvo, Francis J.'
'Lobkovsky, Emil'
'Nakayama, Miki'

_publ_section_title
;
 Packing Principles of Thioether Derivatives of Triarylamine Silver Salts
;
_journal_issue 2
_journal_name_full 'Crystal Growth & Design'
_journal_page_first 101
_journal_page_last 105
_journal_paper_doi 10.1021/cg010030t
_journal_volume 2
_journal_year 2002
_chemical_formula_sum 'C124 H120 Ag4 F12 N4 O12 S16'
_space_group_IT_number 2
_symmetry_cell_setting triclinic
_symmetry_Int_Tables_number 2
_symmetry_space_group_name_Hall '-P 1'
_symmetry_space_group_name_H-M 'P -1'
_cell_angle_alpha 99.197(3)
_cell_angle_beta 93.272(3)
_cell_angle_gamma 102.595(3)
_cell_formula_units_Z 1
_cell_length_a 10.1922(11)
_cell_length_b 14.2843(15)
_cell_length_c 23.164(2)
_cell_volume 3234.121
_diffrn_ambient_temperature 173
_exptl_crystal_colour colorless
_exptl_crystal_density_diffrn 1.562
_exptl_crystal_description block
_refine_ls_R_factor_gt 0.0501
_refine_ls_wR_factor_gt 0.0501
_cod_database_code 2000018

loop_
_symmetry_equiv_pos_site_id
_symmetry_equiv_pos_as_xyz
1 x,y,z
2 -x,-y,-z

loop_
_atom_site_label
_atom_site_type_symbol
_atom_site_fract_x
_atom_site_fract_y
_atom_site_fract_z
S1? S 0.24242(11) -0.19368(8) 0.27402(5)
S2 S -0.76797(11) -0.45612(7) 0.18990(5)
S3 S -0.16952(11) -0.22345(7) -0.14410(4)
S4 S -0.51527(11) -0.60105(8) 0.26950(5)
S5 S 0.10775(13) 0.06863(11) 0.27928(7)
S6 S -0.49130(12) -0.07080(9) 0.62840(5)
S7 S 0.44549(14) 0.06131(10) 0.16926(6)
S8 S -0.98416(11) -0.56512(7) 0.29667(5)
F1? F 0.5682(12) -0.0547(12) 0.2023(11)
F2 F 0.6970(7) 0.0949(8) 0.1927(6)
F3 F 0.5981(17) -0.0219(9) 0.1170(12)
F4 F 0.621(2) 0.007(2) 0.2324(7)
F5? F 0.692(3) 0.031(3) 0.1473(13)
F6? F 0.589(3) -0.069(3) 0.1305(12)
F7 F -1.1243(4) -0.7262(3) 0.3213(2)
F8 F -1.0313(4) -0.6244(3) 0.39549(16)
F9 F -1.2052(4) -0.6043(4) 0.3486(2)
O1 O 0.4284(7) 0.1021(8) 0.2279(3)
O2 O 0.4767(9) 0.1375(6) 0.1353(4)
O3 O 0.3378(7) -0.0199(5) 0.1417(5)
O4? O 0.485(3) 0.1529(10) 0.2023(13)
O5? O 0.4387(14) 0.0638(19) 0.1058(8)
O6? O 0.3543(13) -0.0156(10) 0.1829(9)
O7 O -0.8708(4) -0.6086(3) 0.29729(18)
O8 O -0.9609(6) -0.4680(3) 0.32586(17)
O9 O -1.0622(4) -0.5829(3) 0.24151(16)
N1 N -0.2392(3) -0.3249(2) 0.09526(14)
N2 N -0.3017(4) -0.1905(2) 0.39425(15)
C1 C -0.1271(4) -0.2919(3) 0.13869(17)
C2 C -0.1175(4) -0.3410(3) 0.18577(18)
H1 H -0.18700 -0.39600 0.18870
C3 C -0.0091(4) -0.3114(3) 0.22810(17)
H2 H -0.00460 -0.34560 0.25990
C4 C 0.0938(4) -0.2313(3) 0.22423(17)
C5 C 0.0850(4) -0.1815(3) 0.17792(18)
H3 H 0.15450 -0.12640 0.17520
C6 C -0.0242(4) -0.2116(3) 0.13554(18)
H4 H -0.02890 -0.17700 0.10400
C7 C 0.1834(5) -0.2259(3) 0.34158(19)
H5 H 0.15750 -0.29700 0.33750
H6 H 0.10500 -0.19870 0.35040
H7 H 0.25550 -0.19960 0.37360
C8 C -0.3693(4) -0.3552(3) 0.11453(16)
C9 C -0.4578(4) -0.4409(3) 0.08700(18)
H8 H -0.43380 -0.47830 0.05320
C10 C -0.5804(4) -0.4722(3) 0.10821(17)
H9 H -0.63940 -0.53190 0.08960
C11 C -0.6184(4) -0.4165(3) 0.15704(17)
C12 C -0.5300(4) -0.3299(3) 0.18391(19)
H10 H -0.55440 -0.29140 0.21710
C13 C -0.4066(4) -0.2996(3) 0.16265(19)
H11 H -0.34710 -0.24010 0.18120
C14 C -0.8980(4) -0.4801(3) 0.1296(2)
H12 H -0.98630 -0.50360 0.14350
H13 H -0.88090 -0.52980 0.09850
H14 H -0.89750 -0.42000 0.11420
C15 C -0.2262(4) -0.3074(3) 0.03698(17)
C16 C -0.1093(4) -0.3153(3) 0.01060(17)
H15 H -0.04230 -0.33880 0.03040
C17 C -0.0882(4) -0.2900(3) -0.04354(18)
H16 H -0.00570 -0.29340 -0.06000
C18 C -0.1879(4) -0.2592(3) -0.07419(17)
C19 C -0.3079(4) -0.2557(3) -0.04975(18)
H17 H -0.37780 -0.23730 -0.07110
C20 C -0.3271(4) -0.2786(3) 0.00549(17)
H18 H -0.40930 -0.27480 0.02210
C21 C 0.0095(4) -0.2051(4) -0.1507(2)
H19 H 0.05710 -0.14400 -0.12540
H20 H 0.02660 -0.20180 -0.19160
H21 H 0.04190 -0.25950 -0.13880
C22 C -0.4511(4) -0.4756(3) 0.30025(17)
C23 C -0.5405(4) -0.4232(3) 0.32492(18)
H22 H -0.63460 -0.45210 0.32120
C24 C -0.4915(4) -0.3286(3) 0.35504(18)
H23 H -0.55240 -0.29270 0.37170
C25 C -0.3538(4) -0.2860(3) 0.36099(17)
C26 C -0.2664(4) -0.3381(3) 0.33527(18)
H24 H -0.17250 -0.30910 0.33850
C27 C -0.3150(4) -0.4327(3) 0.30469(18)
H25 H -0.25430 -0.46780 0.28680
C28 C -0.4102(5) -0.6236(4) 0.2113(2)
H26 H -0.31800 -0.61850 0.22820
H27 H -0.44620 -0.68920 0.18860
H28 H -0.40930 -0.57550 0.18550
C29 C -0.2040(4) -0.1252(3) 0.36870(18)
C30 C -0.0806(4) -0.0771(3) 0.3996(2)
H29 H -0.06150 -0.08550 0.43880
C31 C 0.0144(4) -0.0169(3) 0.3735(2)
H30 H 0.09890 0.01540 0.39480
C32 C -0.0129(4) -0.0034(3) 0.3166(2)
C33 C -0.1343(5) -0.0512(4) 0.2863(2)
H31 H -0.15320 -0.04280 0.24710
C34 C -0.2300(5) -0.1118(4) 0.3121(2)
H32 H -0.31410 -0.14420 0.29060
C35 C 0.1625(6) 0.1818(4) 0.3316(3)
H33 H 0.09240 0.21900 0.33150
H34 H 0.17860 0.16720 0.37100
H35 H 0.24620 0.22010 0.32050
C36 C -0.3401(4) -0.1634(3) 0.45064(17)
C37 C -0.3904(4) -0.2336(3) 0.48436(18)
H36 H -0.39640 -0.30050 0.46950
C38 C -0.4315(4) -0.2069(3) 0.53878(18)
H37 H -0.46490 -0.25570 0.56120
C39 C -0.4250(4) -0.1097(3) 0.56174(17)
C40 C -0.3706(4) -0.0395(3) 0.52933(19)
H38 H -0.36150 0.02740 0.54510
C41 C -0.3298(4) -0.0654(3) 0.47486(19)
H39 H -0.29400 -0.01610 0.45320
C42 C -0.5708(6) -0.1828(4) 0.6508(2)
H40 H -0.64410 -0.21930 0.62110
H41 H -0.50400 -0.22190 0.65490
H42 H -0.60750 -0.16820 0.68850
C43 C -1.0924(6) -0.6327(4) 0.3428(3)
C44 C 0.5782(14) 0.0293(7) 0.1820(5)
C45 C 0.6915(7) 0.2070(5) -0.0244(3)
H43 H 0.67410 0.15110 -0.05460
C46 C 0.6799(7) 0.1984(6) 0.0323(4)
H44 H 0.65100 0.13500 0.04130
C47 C 0.7074(6) 0.2752(6) 0.0767(3)
H45 H 0.69830 0.26600 0.11610
C48 C 0.7499(6) 0.3696(6) 0.0635(3)
H46 H 0.77280 0.42520 0.09390
C49 C 0.7577(6) 0.3794(5) 0.0046(3)
H47 H 0.78260 0.44220 -0.00580
C50 C 0.7294(6) 0.2991(5) -0.0372(3)
H48 H 0.73580 0.30640 -0.07700
C51 C 1.5426(17) 0.4679(6) 0.4482(5)
H49 H 1.57230 0.44560 0.41150
C52 C 1.4103(16) 0.4682(6) 0.4513(5)
H50 H 1.34770 0.44540 0.41730
C53 C 1.6321(11) 0.4980(7) 0.4955(7)
H51 H 1.72410 0.49610 0.49250
C54 C 0.0800(7) 0.0235(4) -0.0429(3)
H52 H 0.13580 0.04020 -0.07290
C55 C -0.0569(7) 0.0094(4) -0.0532(3)
H53 H -0.09610 0.01570 -0.09020
C56 C 0.1374(6) 0.0138(4) 0.0095(3)
H54 H 0.23260 0.02300 0.01600
C57 C -0.2048(6) -0.7878(4) -0.5124(3)
C58 C -0.0941(8) -0.8175(5) -0.5289(4)
C59 C -0.0063(11) -0.6502(6) -0.4569(3)
C60 C -0.2042(10) -0.7042(5) -0.4801(3)
C61 C 0.0539(8) -0.7048(9) -0.4816(4)
C62 C 0.0284(10) -0.7753(8) -0.5181(5)
C63 C -0.1113(13) -0.6435(10) -0.4594(4)
Ag1 Ag 0.30604(3) -0.01082(2) 0.28905(1)
Ag2 Ag -0.74025(3) -0.61936(2) 0.21225(1)
Ag2A* Ag -0.25975(3) -0.38064(2) -0.21225(1)
Ag1A* Ag -0.30604(3) 0.01082(2) 0.71095(1)
C53A* C 1.3679(11) 0.5020(7) 0.5045(7)
C52A* C 1.5897(16) 0.5318(6) 0.5487(5)
C56A C -0.1374(6) -0.0138(4) -0.0095(3)
C55A C 0.0569(7) -0.0094(4) 0.0532(3)
S6A* S 0.49130(12) 0.07080(9) 0.37160(5)
S3A* S -0.83048(11) -0.77655(7) 0.14410(4)

loop_
_atom_type_symbol
_atom_type_radius_bond
C 0.68
H 0.23
Ag 1.59
F 0.64
N 0.68
O 0.68
S 1.02
